data_4088249
loop_
_publ_author_name
'Mai, Van Hung'
'Korobkov, Ilia'
'Nikonov, Georgii I.'

_publ_section_title
;
 Half-Sandwich Silane \s-Complexes of Ruthenium Supported by NHC Carbene
;
_journal_issue 7
_journal_name_full Organometallics
_journal_page_first 936
_journal_paper_doi 10.1021/acs.organomet.5b00958
_journal_volume 35
_journal_year 2016
_chemical_formula_sum 'C33 H45 Cl3 N2 Ru Si'
_chemical_formula_weight 705.22
_space_group_crystal_system orthorhombic
_space_group_IT_number 33
_space_group_name_Hall 'P 2c -2n'
_space_group_name_H-M_alt 'P n a 21'
_atom_sites_solution_hydrogens mixed
_audit_creation_method SHELXL-2014/7
_cell_angle_alpha 90
_cell_angle_beta 90
_cell_angle_gamma 90
_cell_formula_units_Z 4
_cell_length_a 17.4593(11)
_cell_length_b 12.4412(8)
_cell_length_c 15.8779(10)
_cell_measurement_reflns_used 9927
_cell_measurement_temperature 200(2)
_cell_measurement_theta_max 28.31
_cell_measurement_theta_min 2.38
_cell_volume 3448.9(4)
_computing_cell_refinement 'APEX II, Bruker (2009)'
_computing_data_collection 'APEX II, Bruker (2009)'
_computing_data_reduction 'XPREP, Bruker (2009)'
_computing_molecular_graphics 'SHELXTL, Bruker (2004)'
_computing_publication_material 'SHELXTL, Bruker (2004)'
_computing_structure_refinement 'SHELXL-2014/7 (Sheldrick, 2014)'
_computing_structure_solution 'SHELXS-03 (Sheldrick, 2003)'
_diffrn_ambient_temperature 200(2)
_diffrn_measured_fraction_theta_full 0.998
_diffrn_measured_fraction_theta_max 0.980
_diffrn_measurement_device_type 'Bruker APEX-II CCD'
_diffrn_measurement_method '\f and \w scans'
_diffrn_radiation_type MoK\a
_diffrn_radiation_wavelength 0.71073
_diffrn_reflns_av_R_equivalents 0.0288
_diffrn_reflns_av_unetI/netI 0.0310
_diffrn_reflns_Laue_measured_fraction_full 0.998
_diffrn_reflns_Laue_measured_fraction_max 0.980
_diffrn_reflns_limit_h_max 23
_diffrn_reflns_limit_h_min -21
_diffrn_reflns_limit_k_max 16
_diffrn_reflns_limit_k_min -16
_diffrn_reflns_limit_l_max 21
_diffrn_reflns_limit_l_min -20
_diffrn_reflns_number 25062
_diffrn_reflns_point_group_measured_fraction_full 0.990
_diffrn_reflns_point_group_measured_fraction_max 0.953
_diffrn_reflns_theta_full 25.242
_diffrn_reflns_theta_max 28.324
_diffrn_reflns_theta_min 2.010
_exptl_absorpt_coefficient_mu 0.746
_exptl_absorpt_correction_T_max 0.7457
_exptl_absorpt_correction_T_min 0.6356
_exptl_absorpt_correction_type multi-scan
_exptl_absorpt_process_details 'SADABS, Bruker (2003)'
_exptl_crystal_colour yellow
_exptl_crystal_density_diffrn 1.358
_exptl_crystal_density_meas ?
_exptl_crystal_description block
_exptl_crystal_F_000 1464
_exptl_crystal_size_max 0.280
_exptl_crystal_size_mid 0.260
_exptl_crystal_size_min 0.240
_refine_diff_density_max 0.366
_refine_diff_density_min -0.400
_refine_diff_density_rms 0.059
_refine_ls_abs_structure_details
; 
 Flack x determined using 3316 quotients [(I+)-(I-)]/[(I+)+(I-)] 
 (Parsons, Flack and Wagner, Acta Cryst. B69 (2013) 249-259). 
;
_refine_ls_abs_structure_Flack -0.006(10)
_refine_ls_extinction_method none
_refine_ls_goodness_of_fit_ref 1.030
_refine_ls_hydrogen_treatment constr
_refine_ls_matrix_type full
_refine_ls_number_parameters 361
_refine_ls_number_reflns 8210
_refine_ls_number_restraints 1
_refine_ls_restrained_S_all 1.030
_refine_ls_R_factor_all 0.0329
_refine_ls_R_factor_gt 0.0296
_refine_ls_shift/su_max 0.001
_refine_ls_shift/su_mean 0.000
_refine_ls_structure_factor_coef Fsqd
_refine_ls_weighting_details 'w=1/[\s^2^(Fo^2^)+(0.0073P)^2^+3.5046P] where P=(Fo^2^+2Fc^2^)/3'
_refine_ls_weighting_scheme calc
_refine_ls_wR_factor_gt 0.0662
_refine_ls_wR_factor_ref 0.0678
_reflns_Friedel_coverage 0.878
_reflns_Friedel_fraction_full 0.982
_reflns_Friedel_fraction_max 0.924
_reflns_number_gt 7638
_reflns_number_total 8210
_reflns_threshold_expression 'I > 2\s(I)'
_cod_data_source_file om5b00958_si_002.cif
_cod_data_source_block gn042a
_cod_depositor_comments
;
The following automatic conversions were performed:

data item '_exptl_crystal_density_meas' value 'n/a' was changed to
'?' -- the value is perceived as not measured.

Automatic conversion script
Id: cif_fix_values 6909 2019-04-08 15:41:33Z antanas 
;
_cod_database_code 4088249
_shelx_shelxl_version_number 2014/7
_shelx_space_group_comment
; 
The symmetry employed for this shelxl refinement is uniquely defined 
by the following loop, which should always be used as a source of 
symmetry information in preference to the above space-group names. 
They are only intended as comments. 
;
_shelx_estimated_absorpt_t_min 0.818
_shelx_estimated_absorpt_t_max 0.841

loop_
_space_group_symop_operation_xyz
'x, y, z'
'-x, -y, z+1/2'
'x+1/2, -y+1/2, z'
'-x+1/2, y+1/2, z+1/2'

loop_
_atom_site_label
_atom_site_type_symbol
_atom_site_fract_x
_atom_site_fract_y
_atom_site_fract_z
_atom_site_U_iso_or_equiv
_atom_site_adp_type
_atom_site_occupancy
_atom_site_site_symmetry_order
_atom_site_calc_flag
_atom_site_refinement_flags_posn
_atom_site_refinement_flags_adp
Ru1 Ru 0.27318(2) 0.54532(2) 0.14877(2) 0.02919(7) Uani 1 1 d . .
H1B H 0.2293 0.6232 0.0951 0.044 Uiso 1 1 d R U
Si1 Si 0.16260(7) 0.64923(11) 0.17422(7) 0.0439(3) Uani 1 1 d . .
Cl1 Cl 0.16790(6) 0.42166(9) 0.15373(11) 0.0572(3) Uani 1 1 d . .
Cl2 Cl 0.18975(10) 0.81492(11) 0.18253(9) 0.0685(4) Uani 1 1 d . .
Cl3 Cl 0.12148(8) 0.62235(14) 0.29763(9) 0.0683(4) Uani 1 1 d . .
N1 N 0.34040(18) 0.3899(3) 0.0100(2) 0.0322(7) Uani 1 1 d . .
N2 N 0.26343(18) 0.5024(3) -0.0458(2) 0.0317(7) Uani 1 1 d . .
C1 C 0.3105(4) 0.5212(5) 0.2797(3) 0.0630(16) Uani 1 1 d . .
H1A H 0.2809 0.4823 0.3242 0.076 Uiso 1 1 calc R U
C2 C 0.3081(3) 0.6318(4) 0.2651(3) 0.0502(12) Uani 1 1 d . .
H2A H 0.2766 0.6854 0.2967 0.060 Uiso 1 1 calc R U
C3 C 0.3600(3) 0.6546(5) 0.2005(4) 0.0613(15) Uani 1 1 d . .
H3A H 0.3732 0.7276 0.1785 0.074 Uiso 1 1 calc R U
C4 C 0.3951(3) 0.5577(6) 0.1776(4) 0.080(2) Uani 1 1 d . .
H4A H 0.4376 0.5501 0.1358 0.096 Uiso 1 1 calc R U
C5 C 0.3656(4) 0.4748(6) 0.2267(4) 0.080(2) Uani 1 1 d . .
H5A H 0.3827 0.3981 0.2268 0.096 Uiso 1 1 calc R U
C6 C 0.2941(2) 0.4753(3) 0.0303(2) 0.0277(8) Uani 1 1 d . .
C7 C 0.2891(3) 0.4367(4) -0.1097(3) 0.0410(10) Uani 1 1 d . .
H7A H 0.2753 0.4410 -0.1675 0.049 Uiso 1 1 calc R U
C8 C 0.3368(3) 0.3662(4) -0.0750(3) 0.0418(10) Uani 1 1 d . .
H8A H 0.3634 0.3102 -0.1033 0.050 Uiso 1 1 calc R U
C9 C 0.3935(2) 0.3308(3) 0.0628(3) 0.0325(8) Uani 1 1 d . .
C10 C 0.3674(2) 0.2410(3) 0.1071(3) 0.0357(9) Uani 1 1 d . .
C11 C 0.4206(2) 0.1872(3) 0.1561(4) 0.0497(11) Uani 1 1 d . .
H11A H 0.4047 0.1265 0.1880 0.060 Uiso 1 1 calc R U
C12 C 0.4954(3) 0.2191(4) 0.1598(4) 0.0609(14) Uani 1 1 d . .
H12A H 0.5302 0.1825 0.1957 0.073 Uiso 1 1 calc R U
C13 C 0.5203(3) 0.3037(5) 0.1119(4) 0.0586(14) Uani 1 1 d . .
H13A H 0.5729 0.3228 0.1133 0.070 Uiso 1 1 calc R U
C14 C 0.4707(2) 0.3622(4) 0.0614(3) 0.0431(10) Uani 1 1 d . .
C15 C 0.5006(3) 0.4508(4) 0.0051(4) 0.0583(13) Uani 1 1 d . .
H15A H 0.4567 0.4985 -0.0102 0.070 Uiso 1 1 calc R U
C16 C 0.5332(4) 0.4025(6) -0.0762(5) 0.094(2) Uani 1 1 d . .
H16A H 0.5525 0.4603 -0.1124 0.140 Uiso 1 1 calc R U
H16B H 0.5752 0.3533 -0.0623 0.140 Uiso 1 1 calc R U
H16C H 0.4928 0.3630 -0.1058 0.140 Uiso 1 1 calc R U
C17 C 0.5622(3) 0.5198(6) 0.0475(5) 0.087(2) Uani 1 1 d . .
H17A H 0.5794 0.5756 0.0083 0.130 Uiso 1 1 calc R U
H17B H 0.5408 0.5535 0.0981 0.130 Uiso 1 1 calc R U
H17C H 0.6057 0.4743 0.0633 0.130 Uiso 1 1 calc R U
C18 C 0.2867(3) 0.1994(4) 0.0987(3) 0.0459(11) Uani 1 1 d . .
H18A H 0.2533 0.2608 0.0815 0.055 Uiso 1 1 calc R U
C19 C 0.2551(3) 0.1539(6) 0.1803(4) 0.0750(18) Uani 1 1 d . .
H19A H 0.2027 0.1282 0.1710 0.112 Uiso 1 1 calc R U
H19B H 0.2873 0.0940 0.1990 0.112 Uiso 1 1 calc R U
H19C H 0.2548 0.2101 0.2235 0.112 Uiso 1 1 calc R U
C20 C 0.2840(4) 0.1156(6) 0.0291(5) 0.099(3) Uani 1 1 d . .
H20A H 0.2316 0.0883 0.0235 0.149 Uiso 1 1 calc R U
H20B H 0.3001 0.1483 -0.0241 0.149 Uiso 1 1 calc R U
H20C H 0.3185 0.0561 0.0432 0.149 Uiso 1 1 calc R U
C21 C 0.2113(2) 0.5887(3) -0.0656(2) 0.0327(8) Uani 1 1 d . .
C22 C 0.2405(3) 0.6940(3) -0.0680(3) 0.0421(10) Uani 1 1 d . .
C23 C 0.1888(3) 0.7736(4) -0.0912(3) 0.0560(13) Uani 1 1 d . .
H23A H 0.2050 0.8465 -0.0907 0.067 Uiso 1 1 calc R U
C24 C 0.1157(3) 0.7503(5) -0.1147(3) 0.0602(14) Uani 1 1 d . .
H24A H 0.0822 0.8068 -0.1310 0.072 Uiso 1 1 calc R U
C25 C 0.0897(3) 0.6458(4) -0.1150(3) 0.0491(12) Uani 1 1 d . .
H25A H 0.0390 0.6306 -0.1333 0.059 Uiso 1 1 calc R U
C26 C 0.1367(2) 0.5627(3) -0.0890(3) 0.0373(9) Uani 1 1 d . .
C27 C 0.1066(3) 0.4475(4) -0.0907(3) 0.0462(10) Uani 1 1 d . .
H27A H 0.1455 0.4002 -0.0631 0.055 Uiso 1 1 calc R U
C28 C 0.0963(3) 0.4094(5) -0.1815(4) 0.0671(16) Uani 1 1 d . .
H28A H 0.1448 0.4173 -0.2120 0.101 Uiso 1 1 calc R U
H28B H 0.0808 0.3337 -0.1817 0.101 Uiso 1 1 calc R U
H28C H 0.0567 0.4527 -0.2091 0.101 Uiso 1 1 calc R U
C29 C 0.0310(3) 0.4350(5) -0.0435(4) 0.0626(14) Uani 1 1 d . .
H29A H 0.0142 0.3600 -0.0464 0.094 Uiso 1 1 calc R U
H29B H 0.0382 0.4556 0.0156 0.094 Uiso 1 1 calc R U
H29C H -0.0078 0.4815 -0.0692 0.094 Uiso 1 1 calc R U
C30 C 0.3241(3) 0.7178(4) -0.0513(3) 0.0518(12) Uani 1 1 d . .
H30A H 0.3430 0.6627 -0.0104 0.062 Uiso 1 1 calc R U
C31 C 0.3715(4) 0.7059(6) -0.1322(4) 0.0799(19) Uani 1 1 d . .
H31A H 0.4254 0.7217 -0.1200 0.120 Uiso 1 1 calc R U
H31B H 0.3670 0.6322 -0.1534 0.120 Uiso 1 1 calc R U
H31C H 0.3525 0.7563 -0.1748 0.120 Uiso 1 1 calc R U
C32 C 0.3383(4) 0.8286(5) -0.0121(5) 0.085(2) Uani 1 1 d . .
H32A H 0.3934 0.8387 -0.0029 0.127 Uiso 1 1 calc R U
H32B H 0.3193 0.8846 -0.0501 0.127 Uiso 1 1 calc R U
H32C H 0.3114 0.8335 0.0420 0.127 Uiso 1 1 calc R U
C33 C 0.0725(3) 0.6532(5) 0.1130(4) 0.0707(17) Uani 1 1 d . .
H33A H 0.0843 0.6655 0.0534 0.106 Uiso 1 1 calc R U
H33B H 0.0455 0.5847 0.1191 0.106 Uiso 1 1 calc R U
H33C H 0.0401 0.7117 0.1339 0.106 Uiso 1 1 calc R U

loop_
_atom_site_aniso_label
_atom_site_aniso_U_11
_atom_site_aniso_U_22
_atom_site_aniso_U_33
_atom_site_aniso_U_23
_atom_site_aniso_U_13
_atom_site_aniso_U_12
Ru1 0.03279(12) 0.02782(12) 0.02695(12) -0.00328(17) -0.00365(16) 0.00043(11)
Si1 0.0426(6) 0.0518(7) 0.0373(6) -0.0133(5) -0.0020(4) 0.0098(6)
Cl1 0.0517(6) 0.0506(6) 0.0695(8) -0.0115(8) 0.0184(8) -0.0182(4)
Cl2 0.0944(10) 0.0445(7) 0.0668(8) -0.0136(6) -0.0094(7) 0.0204(7)
Cl3 0.0645(8) 0.0914(11) 0.0490(7) -0.0204(7) 0.0193(6) -0.0048(7)
N1 0.0336(17) 0.0286(17) 0.0344(17) -0.0009(14) 0.0006(13) 0.0039(13)
N2 0.0356(17) 0.0307(17) 0.0287(16) -0.0023(13) -0.0029(13) 0.0032(14)
C1 0.097(5) 0.056(3) 0.036(3) -0.001(2) -0.027(3) 0.011(3)
C2 0.055(3) 0.057(3) 0.039(2) -0.014(2) -0.014(2) 0.003(2)
C3 0.055(3) 0.070(4) 0.059(3) -0.019(3) -0.007(2) -0.020(3)
C4 0.038(3) 0.120(6) 0.080(4) -0.058(4) -0.017(2) 0.004(3)
C5 0.096(5) 0.070(4) 0.073(4) -0.031(3) -0.054(4) 0.039(4)
C6 0.0252(17) 0.0236(19) 0.034(2) 0.0006(15) -0.0016(14) -0.0030(14)
C7 0.053(3) 0.041(2) 0.029(2) -0.0056(17) -0.0012(18) 0.007(2)
C8 0.050(2) 0.039(2) 0.036(2) -0.0106(18) 0.0030(18) 0.007(2)
C9 0.0298(18) 0.029(2) 0.039(2) -0.0012(16) 0.0001(15) 0.0058(16)
C10 0.038(2) 0.028(2) 0.041(2) -0.0033(17) 0.0024(17) 0.0076(16)
C11 0.058(2) 0.041(2) 0.051(3) 0.009(3) 0.000(3) 0.0157(19)
C12 0.048(2) 0.071(3) 0.064(4) 0.007(3) -0.007(3) 0.027(2)
C13 0.029(2) 0.072(4) 0.074(3) -0.007(3) -0.002(2) 0.008(2)
C14 0.033(2) 0.042(3) 0.053(3) -0.004(2) 0.0052(18) 0.0014(19)
C15 0.044(3) 0.055(3) 0.075(4) 0.005(3) 0.018(2) -0.007(2)
C16 0.090(5) 0.100(6) 0.090(5) 0.006(4) 0.048(4) -0.013(4)
C17 0.055(3) 0.074(4) 0.131(6) -0.004(4) 0.021(4) -0.021(3)
C18 0.045(2) 0.041(3) 0.052(3) 0.001(2) 0.004(2) -0.006(2)
C19 0.059(3) 0.091(5) 0.074(4) 0.019(3) 0.010(3) -0.018(3)
C20 0.098(5) 0.098(6) 0.101(6) -0.039(5) 0.015(4) -0.048(5)
C21 0.041(2) 0.032(2) 0.0248(18) 0.0032(15) -0.0020(15) 0.0066(17)
C22 0.056(3) 0.034(2) 0.036(2) 0.0039(18) -0.0008(19) 0.0003(19)
C23 0.079(4) 0.032(2) 0.057(3) 0.010(2) -0.002(3) 0.007(2)
C24 0.072(4) 0.052(3) 0.056(3) 0.013(2) -0.006(3) 0.028(3)
C25 0.047(3) 0.053(3) 0.047(3) 0.001(2) -0.009(2) 0.012(2)
C26 0.044(2) 0.035(2) 0.032(2) -0.0014(16) -0.0049(17) 0.0044(18)
C27 0.044(2) 0.042(3) 0.052(3) -0.003(2) -0.010(2) -0.001(2)
C28 0.068(4) 0.067(4) 0.066(4) -0.028(3) 0.001(3) -0.011(3)
C29 0.063(3) 0.070(4) 0.054(3) -0.007(3) 0.000(3) -0.019(3)
C30 0.060(3) 0.043(3) 0.052(3) 0.009(2) -0.005(2) -0.015(2)
C31 0.062(4) 0.102(5) 0.076(4) 0.002(4) 0.007(3) -0.023(4)
C32 0.100(5) 0.060(4) 0.094(5) -0.007(4) -0.007(4) -0.028(4)
C33 0.050(3) 0.093(4) 0.069(3) -0.030(3) -0.012(3) 0.027(3)

loop_
_atom_type_symbol
_atom_type_description
_atom_type_scat_dispersion_real
_atom_type_scat_dispersion_imag
_atom_type_scat_source
C C 0.0033 0.0016 'International Tables Vol C Tables 4.2.6.8 and 6.1.1.4'
H H 0.0000 0.0000 'International Tables Vol C Tables 4.2.6.8 and 6.1.1.4'
N N 0.0061 0.0033 'International Tables Vol C Tables 4.2.6.8 and 6.1.1.4'
Si Si 0.0817 0.0704 'International Tables Vol C Tables 4.2.6.8 and 6.1.1.4'
Cl Cl 0.1484 0.1585 'International Tables Vol C Tables 4.2.6.8 and 6.1.1.4'
Ru Ru -1.2594 0.8363 'International Tables Vol C Tables 4.2.6.8 and 6.1.1.4'

loop_
_geom_angle_atom_site_label_1
_geom_angle_atom_site_label_2
_geom_angle_atom_site_label_3
_geom_angle
C6 Ru1 C4 92.73(18)
C6 Ru1 C3 118.11(18)
C4 Ru1 C3 37.3(2)
C6 Ru1 C1 137.48(18)
C4 Ru1 C1 61.5(3)
C3 Ru1 C1 61.7(2)
C6 Ru1 C5 102.1(2)
C4 Ru1 C5 36.9(3)
C3 Ru1 C5 62.2(3)
C1 Ru1 C5 37.0(2)
C6 Ru1 C2 153.55(17)
C4 Ru1 C2 61.6(2)
C3 Ru1 C2 36.9(2)
C1 Ru1 C2 36.81(19)
C5 Ru1 C2 61.8(2)
C6 Ru1 Si1 121.45(11)
C4 Ru1 Si1 136.38(17)
C3 Ru1 Si1 99.31(16)
C1 Ru1 Si1 98.94(17)
C5 Ru1 Si1 135.87(19)
C2 Ru1 Si1 79.45(14)
C6 Ru1 Cl1 84.06(11)
C4 Ru1 Cl1 141.8(2)
C3 Ru1 Cl1 156.06(16)
C1 Ru1 Cl1 96.23(19)
C5 Ru1 Cl1 106.6(2)
C2 Ru1 Cl1 119.58(15)
Si1 Ru1 Cl1 73.65(5)
C33 Si1 Cl3 101.7(2)
C33 Si1 Cl2 101.3(2)
Cl3 Si1 Cl2 99.91(8)
C33 Si1 Ru1 128.37(18)
Cl3 Si1 Ru1 110.50(7)
Cl2 Si1 Ru1 111.15(7)
C6 N1 C8 111.5(3)
C6 N1 C9 129.2(3)
C8 N1 C9 119.1(3)
C6 N2 C7 112.2(3)
C6 N2 C21 128.7(3)
C7 N2 C21 119.1(3)
C2 C1 C5 109.0(6)
C2 C1 Ru1 72.5(3)
C5 C1 Ru1 72.0(3)
C1 C2 C3 107.6(5)
C1 C2 Ru1 70.7(3)
C3 C2 Ru1 70.5(3)
C2 C3 C4 107.5(6)
C2 C3 Ru1 72.6(3)
C4 C3 Ru1 70.9(3)
C5 C4 C3 109.2(6)
C5 C4 Ru1 72.8(3)
C3 C4 Ru1 71.8(3)
C4 C5 C1 106.6(5)
C4 C5 Ru1 70.3(3)
C1 C5 Ru1 70.9(3)
N2 C6 N1 102.4(3)
N2 C6 Ru1 128.4(3)
N1 C6 Ru1 129.2(3)
C8 C7 N2 106.9(4)
C7 C8 N1 107.0(4)
C10 C9 C14 123.0(4)
C10 C9 N1 119.2(3)
C14 C9 N1 117.7(4)
C11 C10 C9 116.8(4)
C11 C10 C18 120.7(4)
C9 C10 C18 122.4(4)
C12 C11 C10 121.7(5)
C11 C12 C13 120.2(5)
C12 C13 C14 121.8(4)
C13 C14 C9 116.4(4)
C13 C14 C15 120.6(4)
C9 C14 C15 122.9(4)
C14 C15 C17 113.0(5)
C14 C15 C16 109.9(5)
C17 C15 C16 109.2(5)
C10 C18 C19 113.2(4)
C10 C18 C20 109.2(4)
C19 C18 C20 110.7(5)
C26 C21 C22 123.3(4)
C26 C21 N2 118.4(4)
C22 C21 N2 118.1(4)
C23 C22 C21 115.8(4)
C23 C22 C30 122.3(4)
C21 C22 C30 121.9(4)
C24 C23 C22 122.0(5)
C23 C24 C25 120.7(5)
C24 C25 C26 120.5(5)
C25 C26 C21 117.5(4)
C25 C26 C27 119.4(4)
C21 C26 C27 123.1(4)
C29 C27 C26 112.6(4)
C29 C27 C28 109.3(4)
C26 C27 C28 110.4(4)
C22 C30 C32 113.8(5)
C22 C30 C31 110.8(4)
C32 C30 C31 109.8(5)

loop_
_geom_bond_atom_site_label_1
_geom_bond_atom_site_label_2
_geom_bond_distance
Ru1 C6 2.104(4)
Ru1 C4 2.183(5)
Ru1 C3 2.195(5)
Ru1 C1 2.200(5)
Ru1 C5 2.214(5)
Ru1 C2 2.222(4)
Ru1 Si1 2.3584(13)
Ru1 Cl1 2.3983(10)
Si1 C33 1.850(5)
Si1 Cl3 2.1135(18)
Si1 Cl2 2.119(2)
N1 C6 1.374(5)
N1 C8 1.383(5)
N1 C9 1.450(5)
N2 C6 1.364(5)
N2 C7 1.377(5)
N2 C21 1.442(5)
C1 C2 1.396(7)
C1 C5 1.402(9)
C2 C3 1.397(8)
C3 C4 1.401(8)
C4 C5 1.392(10)
C7 C8 1.329(6)
C9 C10 1.397(6)
C9 C14 1.403(6)
C10 C11 1.385(6)
C10 C18 1.506(6)
C11 C12 1.366(6)
C12 C13 1.370(8)
C13 C14 1.385(7)
C14 C15 1.512(7)
C15 C17 1.531(8)
C15 C16 1.533(8)
C18 C19 1.517(7)
C18 C20 1.520(8)
C21 C26 1.392(6)
C21 C22 1.406(6)
C22 C23 1.391(6)
C22 C30 1.512(7)
C23 C24 1.361(8)
C24 C25 1.378(8)
C25 C26 1.384(6)
C26 C27 1.527(6)
C27 C29 1.525(7)
C27 C28 1.528(7)
C30 C32 1.533(8)
C30 C31 1.536(8)

loop_
_geom_torsion_atom_site_label_1
_geom_torsion_atom_site_label_2
_geom_torsion_atom_site_label_3
_geom_torsion_atom_site_label_4
_geom_torsion
C5 C1 C2 C3 2.0(6)
Ru1 C1 C2 C3 -61.2(4)
C5 C1 C2 Ru1 63.2(4)
C1 C2 C3 C4 -1.4(6)
Ru1 C2 C3 C4 -62.7(3)
C1 C2 C3 Ru1 61.3(4)
C2 C3 C4 C5 0.3(6)
Ru1 C3 C4 C5 -63.6(4)
C2 C3 C4 Ru1 63.9(4)
C3 C4 C5 C1 0.9(6)
Ru1 C4 C5 C1 -62.0(4)
C3 C4 C5 Ru1 63.0(4)
C2 C1 C5 C4 -1.8(6)
Ru1 C1 C5 C4 61.7(4)
C2 C1 C5 Ru1 -63.5(4)
C7 N2 C6 N1 0.4(4)
C21 N2 C6 N1 -178.3(4)
C7 N2 C6 Ru1 -178.4(3)
C21 N2 C6 Ru1 2.8(6)
C8 N1 C6 N2 -0.7(4)
C9 N1 C6 N2 174.4(4)
C8 N1 C6 Ru1 178.1(3)
C9 N1 C6 Ru1 -6.7(6)
C6 N2 C7 C8 0.0(5)
C21 N2 C7 C8 178.9(4)
N2 C7 C8 N1 -0.4(5)
C6 N1 C8 C7 0.7(5)
C9 N1 C8 C7 -175.0(4)
C6 N1 C9 C10 90.0(5)
C8 N1 C9 C10 -95.2(5)
C6 N1 C9 C14 -95.1(5)
C8 N1 C9 C14 79.8(5)
C14 C9 C10 C11 4.9(6)
N1 C9 C10 C11 179.6(4)
C14 C9 C10 C18 -171.5(4)
N1 C9 C10 C18 3.2(6)
C9 C10 C11 C12 -1.2(7)
C18 C10 C11 C12 175.2(5)
C10 C11 C12 C13 -2.5(9)
C11 C12 C13 C14 2.8(9)
C12 C13 C14 C9 0.7(8)
C12 C13 C14 C15 -176.2(5)
C10 C9 C14 C13 -4.7(7)
N1 C9 C14 C13 -179.4(4)
C10 C9 C14 C15 172.1(4)
N1 C9 C14 C15 -2.6(6)
C13 C14 C15 C17 -41.1(7)
C9 C14 C15 C17 142.2(5)
C13 C14 C15 C16 81.2(7)
C9 C14 C15 C16 -95.5(6)
C11 C10 C18 C19 38.7(7)
C9 C10 C18 C19 -145.0(5)
C11 C10 C18 C20 -85.1(6)
C9 C10 C18 C20 91.2(6)
C6 N2 C21 C26 -111.2(5)
C7 N2 C21 C26 70.1(5)
C6 N2 C21 C22 74.7(5)
C7 N2 C21 C22 -104.0(5)
C26 C21 C22 C23 3.3(6)
N2 C21 C22 C23 177.1(4)
C26 C21 C22 C30 -173.3(4)
N2 C21 C22 C30 0.5(6)
C21 C22 C23 C24 -3.5(7)
C30 C22 C23 C24 173.0(5)
C22 C23 C24 C25 1.0(9)
C23 C24 C25 C26 2.0(8)
C24 C25 C26 C21 -2.2(7)
C24 C25 C26 C27 -179.5(5)
C22 C21 C26 C25 -0.6(6)
N2 C21 C26 C25 -174.3(4)
C22 C21 C26 C27 176.6(4)
N2 C21 C26 C27 2.9(6)
C25 C26 C27 C29 -53.4(6)
C21 C26 C27 C29 129.5(5)
C25 C26 C27 C28 69.1(6)
C21 C26 C27 C28 -108.0(5)
C23 C22 C30 C32 33.7(7)
C21 C22 C30 C32 -149.9(5)
C23 C22 C30 C31 -90.6(6)
C21 C22 C30 C31 85.8(6)
